data_7100548
loop_
_publ_author_name
'L. Thompson'
'Tareque S. M. Abedin'
'David O. Miller'

_publ_section_title
;
An Octanuclear [Co(II)2-Co(III)2]2 Interlocked
Grid-Example of an Inorganic [2] Catenane
;
_journal_name_full 'Chemical Communications'
_journal_paper_doi 10.1039/b510755e
_journal_year 2005
_chemical_formula_sum 'C132 H149 Co10 N76 O32 S12'
_chemical_formula_weight 4286.29
_space_group_IT_number 2
_symmetry_cell_setting triclinic
_symmetry_space_group_name_Hall '-P 1'
_symmetry_space_group_name_H-M 'P -1'
_cell_angle_alpha 81.6710(10)
_cell_angle_beta 84.037(2)
_cell_angle_gamma 70.3280(10)
_cell_formula_units_Z 2
_cell_length_a 17.3594(15)
_cell_length_b 20.8703(18)
_cell_length_c 27.545(2)
_cell_measurement_temperature 193(2)
_cell_volume 9281.7(14)
_diffrn_ambient_temperature 193(2)
_exptl_crystal_density_diffrn 1.534
_cod_depositor_comments
;
The following automatic conversions were performed:
'_symmetry_cell_setting' value 'Triclinic' changed to 'triclinic'
according to '/home/saulius/struct/CIF-dictionaries/cif_core.dic'
dictionary named 'cif_core.dic' version 2.4.1 from 2010-06-29.

Automatic conversion script
Id: cif_fix_enum 1527 2010-12-29 10:47:43Z saulius 
;
_cod_database_code 7100548

loop_
_symmetry_equiv_pos_as_xyz
'x, y, z'
'-x, -y, -z'

loop_
_atom_site_label
_atom_site_type_symbol
_atom_site_fract_x
_atom_site_fract_y
_atom_site_fract_z
_atom_site_U_iso_or_equiv
_atom_site_adp_type
_atom_site_occupancy
_atom_site_symmetry_multiplicity
_atom_site_calc_flag
_atom_site_refinement_flags
_atom_site_disorder_assembly
_atom_site_disorder_group
Co1 Co 0.52316(7) -0.05475(5) 0.72726(4) 0.0339(3) Uani 1 1 d . . .
Co2 Co 0.37897(6) 0.17167(5) 0.89000(4) 0.0292(2) Uani 1 1 d . . .
Co3 Co 0.13564(6) 0.40235(5) 0.70255(4) 0.0315(2) Uani 1 1 d . . .
Co4 Co 0.34949(8) 0.18870(5) 0.54638(4) 0.0408(3) Uani 1 1 d . . .
Co5 Co 0.14416(6) 0.15239(5) 0.73272(4) 0.0320(2) Uani 1 1 d . . .
Co6 Co 0.01056(6) 0.34542(5) 0.91140(3) 0.0274(2) Uani 1 1 d . . .
Co7 Co 0.31875(6) 0.47644(5) 0.86386(3) 0.0276(2) Uani 1 1 d . . .
Co8 Co 0.51775(6) 0.23485(5) 0.72347(4) 0.0341(3) Uani 1 1 d . . .
Co9 Co 0.32864(9) 0.37391(7) 0.28564(6) 0.0657(4) Uani 1 1 d . . .
Co10 Co 0.72952(9) 0.16275(7) 0.06305(6) 0.0659(4) Uani 1 1 d . . .
S1 S 0.2160(3) 0.2553(2) 0.19869(17) 0.1233(15) Uani 1 1 d . . .
S2 S 0.1189(2) 0.3778(2) 0.40898(15) 0.1018(12) Uani 1 1 d . . .
S3 S 0.5619(2) 0.22765(18) 0.36285(15) 0.0942(11) Uani 1 1 d . . .
S4 S 0.36475(17) 0.57892(15) 0.20665(12) 0.0736(9) Uani 1 1 d . . .
S5 S 0.6952(2) 0.29693(14) -0.09133(10) 0.0700(8) Uani 1 1 d . . .
S6 S 0.50841(16) 0.07764(14) 0.09095(9) 0.0571(6) Uani 1 1 d . . .
S7 S 0.8526(3) 0.26124(18) 0.15859(17) 0.1110(14) Uani 1 1 d . . .
S8 S 0.96079(17) -0.03605(14) 0.06555(13) 0.0729(8) Uani 1 1 d . . .
S9 S 0.9514(4) 0.2590(2) 0.48989(16) 0.1305(18) Uani 1 1 d . . .
S10 S 0.6601(4) 0.0709(3) 0.4523(3) 0.178(3) Uani 1 1 d . . .
S11 S 0.51665(19) 0.39042(14) 0.08412(9) 0.0622(7) Uani 1 1 d . . .
S12 S 0.1237(2) 0.0481(2) 0.1414(3) 0.192(3) Uani 1 1 d . . .
O1 O 0.4686(3) 0.0079(2) 0.77393(17) 0.0320(11) Uani 1 1 d . . .
O2 O 0.4142(3) 0.0951(3) 0.84030(18) 0.0323(11) Uani 1 1 d . . .
O3 O 0.3413(3) 0.2589(3) 0.83510(18) 0.0325(11) Uani 1 1 d . . .
O4 O 0.1656(3) 0.3278(3) 0.76711(18) 0.0339(12) Uani 1 1 d . . .
O5 O 0.2088(3) 0.3384(3) 0.6504(2) 0.0411(13) Uani 1 1 d . . .
O6 O 0.2961(4) 0.2523(3) 0.59197(19) 0.0406(13) Uani 1 1 d . . .
O7 O 0.3589(4) 0.1136(3) 0.59649(18) 0.0384(13) Uani 1 1 d . . .
O8 O 0.5176(3) 0.0201(2) 0.67639(18) 0.0363(12) Uani 1 1 d . . .
O9 O 0.1031(3) 0.2043(2) 0.79544(18) 0.0308(11) Uani 1 1 d . . .
O10 O 0.0548(3) 0.2853(2) 0.86302(17) 0.0274(10) Uani 1 1 d . . .
O11 O 0.0631(3) 0.4088(2) 0.87829(17) 0.0294(11) Uani 1 1 d . . .
O12 O 0.2576(3) 0.4209(2) 0.89732(17) 0.0276(10) Uani 1 1 d . . .
O13 O 0.3679(3) 0.4123(2) 0.81887(17) 0.0273(10) Uani 1 1 d . . .
O14 O 0.4484(3) 0.3190(2) 0.76187(18) 0.0315(11) Uani 1 1 d . . .
O15 O 0.4380(3) 0.1708(3) 0.74018(18) 0.0358(12) Uani 1 1 d . . .
O16 O 0.2417(3) 0.1957(3) 0.70168(19) 0.0371(12) Uani 1 1 d . . .
O17 O 0.0727(9) 0.1399(7) 0.2796(5) 0.158(5) Uiso 1 1 d . . .
O18 O 0.0233(11) 0.3472(9) 0.2390(7) 0.200(6) Uiso 1 1 d . . .
O19 O 0.0580(9) 0.3989(8) 0.0873(5) 0.167(5) Uiso 1 1 d . . .
O20 O 0.1997(6) 0.1645(5) 0.1027(3) 0.098(3) Uiso 1 1 d . . .
O21 O 0.5617(5) 0.4665(4) 0.3479(3) 0.082(2) Uiso 1 1 d . . .
O22 O 0.8208(9) 0.2309(8) 0.6008(5) 0.160(5) Uiso 1 1 d . . .
O23 O 0.9097(8) 0.1490(7) 0.8449(5) 0.149(4) Uiso 1 1 d . . .
O24 O 0.1170(10) 0.1074(9) 0.4067(6) 0.205(7) Uiso 1 1 d . . .
O25 O 0.7707(7) 0.1850(6) 0.2680(4) 0.125(4) Uiso 1 1 d . . .
O26 O 0.8518(7) 0.2672(6) 0.3190(4) 0.125(4) Uiso 1 1 d . . .
O27 O 0.6745(8) 0.2802(7) 0.4843(5) 0.144(4) Uiso 1 1 d . . .
O28 O 0.8129(5) 0.3390(4) 0.7403(3) 0.080(2) Uiso 1 1 d . . .
O29 O 0.4176(10) 0.5754(8) 0.5535(6) 0.184(6) Uiso 1 1 d . . .
O30 O 0.3664(6) 0.4850(5) 0.5253(4) 0.110(3) Uiso 1 1 d . . .
O31 O 0.7324(9) 0.4815(7) 0.6365(5) 0.068(4) Uiso 0.50 1 d P . .
O32 O 0.2319(11) 0.5417(9) 0.4595(6) 0.089(5) Uiso 0.50 1 d P . .
O33 O 0.2532(12) 0.3180(10) 0.1351(7) 0.099(6) Uiso 0.50 1 d P . .
O34 O 0.0000 0.0000 0.5000 0.087(7) Uiso 0.50 2 d SP . .
O35 O 0.2048(14) 0.4239(12) 0.5441(8) 0.049(6) Uiso 0.25 1 d P . .
N1 N 0.6075(5) -0.1193(3) 0.6899(2) 0.0460(18) Uani 1 1 d . . .
N2 N 0.7575(5) -0.0835(5) 0.7546(3) 0.067(2) Uani 1 1 d . . .
N3 N 0.6147(4) -0.0517(3) 0.7548(2) 0.0387(16) Uani 1 1 d . . .
N4 N 0.6029(4) -0.0082(3) 0.7898(2) 0.0396(16) Uani 1 1 d . . .
N5 N 0.5438(4) 0.0867(3) 0.8558(2) 0.0352(14) Uani 1 1 d . . .
N6 N 0.5038(4) 0.1329(3) 0.8900(2) 0.0316(14) Uani 1 1 d . . .
N7 N 0.6234(4) 0.1461(4) 0.9135(3) 0.0456(18) Uani 1 1 d . . .
N8 N 0.4085(4) 0.2305(3) 0.9367(2) 0.0318(14) Uani 1 1 d . . .
N9 N 0.3434(4) 0.1058(3) 0.9491(2) 0.0331(14) Uani 1 1 d . . .
N10 N 0.1568(4) 0.1339(3) 0.8908(2) 0.0399(16) Uani 1 1 d . . .
N11 N 0.2591(4) 0.1846(3) 0.8810(2) 0.0295(13) Uani 1 1 d . . .
N12 N 0.2268(4) 0.2303(3) 0.8412(2) 0.0299(13) Uani 1 1 d . . .
N13 N 0.2791(4) 0.3596(3) 0.7609(2) 0.0314(14) Uani 1 1 d . . .
N14 N 0.2397(4) 0.4108(3) 0.7260(2) 0.0310(14) Uani 1 1 d . . .
N15 N 0.3496(4) 0.4531(4) 0.7071(3) 0.0473(18) Uani 1 1 d . . .
N16 N 0.1499(4) 0.4939(3) 0.6616(2) 0.0382(15) Uani 1 1 d . . .
N17 N 0.0207(4) 0.4507(3) 0.7372(2) 0.0360(15) Uani 1 1 d . . .
N18 N -0.0828(5) 0.3966(5) 0.6517(4) 0.076(3) Uani 1 1 d . . .
N19 N 0.0550(4) 0.3821(3) 0.6636(2) 0.0381(15) Uani 1 1 d . . .
N20 N 0.0877(4) 0.3395(3) 0.6265(2) 0.0394(16) Uani 1 1 d . . .
N21 N 0.1802(4) 0.2477(3) 0.5593(2) 0.0446(17) Uani 1 1 d . . .
N22 N 0.2423(5) 0.2027(3) 0.5327(2) 0.0461(18) Uani 1 1 d . . .
N23 N 0.1572(6) 0.1767(4) 0.4841(3) 0.065(2) Uani 1 1 d . . .
N24 N 0.3724(5) 0.1284(3) 0.4963(2) 0.0490(19) Uani 1 1 d . . .
N25 N 0.3703(4) 0.2615(4) 0.5015(3) 0.0453(17) Uiso 1 1 d . . .
N26 N 0.5706(6) 0.2082(4) 0.5497(3) 0.067(2) Uani 1 1 d . . .
N27 N 0.4551(4) 0.1743(3) 0.5630(2) 0.0368(15) Uani 1 1 d . . .
N28 N 0.4873(4) 0.1222(3) 0.6004(2) 0.0404(16) Uani 1 1 d . . .
N29 N 0.3964(4) 0.0028(3) 0.6640(2) 0.0396(16) Uani 1 1 d . . .
N30 N 0.4278(4) -0.0512(3) 0.7013(2) 0.0358(15) Uani 1 1 d . . .
N31 N 0.3124(5) -0.0849(4) 0.7079(3) 0.057(2) Uani 1 1 d . . .
N32 N 0.5008(4) -0.1304(3) 0.7698(2) 0.0373(15) Uani 1 1 d . . .
N33 N 0.1265(4) 0.1316(3) 0.6627(2) 0.0389(16) Uani 1 1 d . . .
N34 N -0.0861(5) 0.2357(4) 0.6763(3) 0.064(2) Uani 1 1 d . . .
N35 N 0.0315(4) 0.2164(3) 0.7186(2) 0.0361(15) Uani 1 1 d . . .
N36 N -0.0128(4) 0.2616(3) 0.7525(2) 0.0415(16) Uani 1 1 d . . .
N37 N -0.0733(4) 0.3392(3) 0.8319(2) 0.0337(14) Uani 1 1 d . . .
N38 N -0.0793(4) 0.3731(3) 0.8730(2) 0.0301(13) Uani 1 1 d . . .
N39 N -0.2157(4) 0.4444(4) 0.8638(3) 0.0506(19) Uani 1 1 d . . .
N40 N -0.0595(4) 0.4149(3) 0.9498(2) 0.0354(15) Uani 1 1 d . . .
N41 N -0.0137(4) 0.2714(3) 0.9551(2) 0.0325(14) Uani 1 1 d . . .
N42 N 0.1713(5) 0.2490(4) 1.0152(3) 0.058(2) Uani 1 1 d . . .
N43 N 0.1023(4) 0.3175(3) 0.9481(2) 0.0291(13) Uani 1 1 d . . .
N44 N 0.1595(4) 0.3510(3) 0.9358(2) 0.0309(14) Uani 1 1 d . . .
N45 N 0.1602(4) 0.4888(3) 0.8438(2) 0.0303(13) Uani 1 1 d . . .
N46 N 0.2229(4) 0.5170(3) 0.8316(2) 0.0298(13) Uani 1 1 d . . .
N47 N 0.1552(5) 0.5972(4) 0.7684(3) 0.0524(19) Uani 1 1 d . . .
N48 N 0.3540(4) 0.5437(3) 0.8203(2) 0.0339(14) Uani 1 1 d . . .
N49 N 0.2979(4) 0.5305(3) 0.9184(2) 0.0326(14) Uani 1 1 d . . .
N50 N 0.4924(4) 0.4149(4) 0.9620(2) 0.0439(17) Uani 1 1 d . . .
N51 N 0.4134(4) 0.4288(3) 0.8955(2) 0.0314(14) Uani 1 1 d . . .
N52 N 0.4687(4) 0.3739(3) 0.8751(2) 0.0327(14) Uani 1 1 d . . .
N53 N 0.5531(4) 0.2728(3) 0.8160(2) 0.0364(15) Uani 1 1 d . . .
N54 N 0.5822(4) 0.2255(3) 0.7818(2) 0.0386(15) Uani 1 1 d . . .
N55 N 0.7118(4) 0.1990(4) 0.8089(3) 0.053(2) Uani 1 1 d . . .
N56 N 0.6269(4) 0.1491(3) 0.7122(3) 0.0422(16) Uani 1 1 d . . .
N57 N 0.5642(4) 0.3007(4) 0.6695(3) 0.0470(18) Uani 1 1 d . . .
N58 N 0.3776(5) 0.3535(4) 0.6065(3) 0.057(2) Uani 1 1 d . . .
N59 N 0.4365(4) 0.2666(3) 0.6691(2) 0.0359(15) Uani 1 1 d . . .
N60 N 0.3694(4) 0.2442(3) 0.6783(2) 0.0346(14) Uani 1 1 d . . .
N61 N 0.3164(4) 0.1138(3) 0.7572(2) 0.0344(14) Uani 1 1 d . . .
N62 N 0.2510(4) 0.0886(3) 0.7633(2) 0.0341(14) Uani 1 1 d . . .
N63 N 0.3123(4) -0.0019(4) 0.8223(3) 0.0513(19) Uani 1 1 d . . .
N64 N 0.1195(4) 0.0604(3) 0.7658(2) 0.0409(16) Uani 1 1 d . . .
N65 N 0.2979(7) 0.3263(6) 0.2399(5) 0.100(4) Uani 1 1 d . . .
N66 N 0.2410(6) 0.3861(5) 0.3384(4) 0.079(3) Uani 1 1 d . . .
N67 N 0.4313(6) 0.3180(5) 0.3115(4) 0.078(3) Uani 1 1 d . . .
N68 N 0.3376(5) 0.4619(4) 0.2542(3) 0.061(2) Uani 1 1 d . . .
N69 N 0.7127(5) 0.2185(5) -0.0007(4) 0.073(3) Uani 1 1 d . . .
N70 N 0.6382(5) 0.1291(5) 0.0830(3) 0.066(2) Uani 1 1 d . . .
N71 N 0.7540(7) 0.2137(5) 0.1116(4) 0.084(3) Uani 1 1 d . . .
N72 N 0.8258(5) 0.0814(5) 0.0568(4) 0.067(2) Uani 1 1 d . . .
N73 N 0.9765(8) 0.3229(6) 0.5665(5) 0.115(5) Uani 1 1 d . . .
N74 N 0.7258(17) 0.0702(11) 0.5461(8) 0.194(10) Uani 1 1 d . . .
N75 N 0.3512(9) 0.4249(10) 0.1136(5) 0.183(9) Uani 1 1 d . . .
N76 N 0.2829(5) -0.0375(5) 0.1435(3) 0.063(2) Uani 1 1 d . . .
C1 C 0.5948(7) -0.1571(5) 0.6589(3) 0.059(3) Uani 1 1 d . . .
C2 C 0.6651(9) -0.2038(5) 0.6360(3) 0.068(3) Uani 1 1 d . . .
C3 C 0.7420(8) -0.2100(5) 0.6457(4) 0.070(3) Uani 1 1 d . . .
C4 C 0.7525(6) -0.1726(5) 0.6779(4) 0.061(3) Uani 1 1 d . . .
C5 C 0.6848(6) -0.1273(4) 0.7003(3) 0.050(2) Uani 1 1 d . . .
C6 C 0.6897(5) -0.0858(4) 0.7386(3) 0.044(2) Uani 1 1 d . . .
C7 C 0.5238(5) 0.0200(4) 0.7964(3) 0.0325(17) Uani 1 1 d . . .
C8 C 0.4908(5) 0.0702(4) 0.8329(3) 0.0329(17) Uani 1 1 d . . .
C9 C 0.5434(4) 0.1594(4) 0.9146(3) 0.0313(16) Uani 1 1 d . . .
C10 C 0.4885(4) 0.2082(4) 0.9471(3) 0.0323(16) Uani 1 1 d . . .
C11 C 0.5155(5) 0.2288(4) 0.9855(3) 0.0361(18) Uani 1 1 d . . .
C12 C 0.4604(6) 0.2738(5) 1.0144(3) 0.047(2) Uani 1 1 d . . .
C13 C 0.3795(6) 0.2998(4) 1.0024(3) 0.049(2) Uani 1 1 d . . .
C14 C 0.3558(5) 0.2764(4) 0.9635(3) 0.0392(19) Uani 1 1 d . . .
C15 C 0.3887(5) 0.0684(5) 0.9868(3) 0.047(2) Uani 1 1 d . . .
C16 C 0.3625(6) 0.0223(5) 1.0203(3) 0.050(2) Uani 1 1 d . . .
C17 C 0.2893(6) 0.0144(5) 1.0153(3) 0.052(2) Uani 1 1 d . . .
C18 C 0.2421(5) 0.0525(4) 0.9771(3) 0.0417(19) Uani 1 1 d . . .
C19 C 0.2702(5) 0.0977(4) 0.9449(3) 0.0324(17) Uani 1 1 d . . .
C20 C 0.2249(4) 0.1413(3) 0.9027(3) 0.0277(15) Uani 1 1 d . . .
C21 C 0.2726(4) 0.2669(3) 0.8210(3) 0.0288(16) Uani 1 1 d . . .
C22 C 0.2342(4) 0.3211(3) 0.7804(3) 0.0264(15) Uani 1 1 d . . .
C23 C 0.2746(5) 0.4524(4) 0.7017(3) 0.0326(17) Uani 1 1 d . . .
C24 C 0.2207(5) 0.5036(4) 0.6656(3) 0.0358(17) Uani 1 1 d . . .
C25 C 0.2394(6) 0.5572(5) 0.6389(3) 0.050(2) Uani 1 1 d . . .
C26 C 0.1846(7) 0.6013(5) 0.6055(4) 0.068(3) Uani 1 1 d . . .
C27 C 0.1128(7) 0.5912(5) 0.6021(4) 0.064(3) Uani 1 1 d . . .
C28 C 0.0967(5) 0.5369(4) 0.6301(3) 0.049(2) Uani 1 1 d . . .
C29 C 0.0075(5) 0.4839(4) 0.7765(3) 0.0371(18) Uani 1 1 d . . .
C30 C -0.0709(5) 0.5180(4) 0.7953(3) 0.044(2) Uani 1 1 d . . .
C31 C -0.1356(5) 0.5173(5) 0.7725(3) 0.049(2) Uani 1 1 d . . .
C32 C -0.1234(5) 0.4806(4) 0.7323(3) 0.046(2) Uani 1 1 d . . .
C33 C -0.0445(5) 0.4471(4) 0.7160(3) 0.0368(18) Uani 1 1 d . . .
C34 C -0.0227(5) 0.4056(4) 0.6739(3) 0.0412(19) Uani 1 1 d . . .
C35 C 0.1690(5) 0.3196(4) 0.6239(3) 0.0370(18) Uani 1 1 d . . .
C36 C 0.2160(5) 0.2703(4) 0.5890(3) 0.0383(18) Uani 1 1 d . . .
C37 C 0.2286(6) 0.1696(4) 0.4992(3) 0.047(2) Uani 1 1 d . . .
C38 C 0.3051(7) 0.1230(4) 0.4794(3) 0.049(2) Uani 1 1 d . . .
C39 C 0.3119(7) 0.0770(5) 0.4466(3) 0.062(3) Uani 1 1 d . . .
C40 C 0.3874(8) 0.0371(5) 0.4303(3) 0.063(3) Uani 1 1 d . . .
C41 C 0.4542(8) 0.0458(5) 0.4447(3) 0.063(3) Uani 1 1 d . . .
C42 C 0.4468(7) 0.0917(4) 0.4791(3) 0.055(3) Uani 1 1 d . . .
C43 C 0.3185(7) 0.3093(5) 0.4721(3) 0.064(3) Uani 1 1 d . . .
C44 C 0.3391(10) 0.3611(6) 0.4436(4) 0.081(4) Uani 1 1 d . . .
C45 C 0.4154(11) 0.3640(6) 0.4454(4) 0.093(4) Uani 1 1 d . . .
C46 C 0.4717(8) 0.3157(5) 0.4772(4) 0.072(3) Uani 1 1 d . . .
C47 C 0.4444(6) 0.2656(5) 0.5038(3) 0.051(2) Uiso 1 1 d . . .
C48 C 0.4957(6) 0.2120(4) 0.5408(3) 0.048(2) Uani 1 1 d . . .
C49 C 0.4304(5) 0.0952(4) 0.6143(3) 0.0362(18) Uani 1 1 d . . .
C50 C 0.4488(5) 0.0354(4) 0.6550(3) 0.0329(17) Uani 1 1 d . . .
C51 C 0.3867(5) -0.0898(4) 0.7200(3) 0.0388(18) Uani 1 1 d . . .
C52 C 0.4307(6) -0.1399(4) 0.7608(3) 0.042(2) Uani 1 1 d . . .
C53 C 0.4044(7) -0.1912(5) 0.7863(4) 0.059(3) Uani 1 1 d . . .
C54 C 0.4544(8) -0.2344(5) 0.8227(4) 0.066(3) Uani 1 1 d . . .
C55 C 0.5266(7) -0.2253(5) 0.8312(3) 0.055(2) Uani 1 1 d . . .
C56 C 0.5477(6) -0.1735(4) 0.8047(3) 0.048(2) Uani 1 1 d . . .
C57 C 0.1806(6) 0.0897(4) 0.6330(3) 0.046(2) Uani 1 1 d . . .
C58 C 0.1590(7) 0.0734(5) 0.5913(4) 0.060(3) Uani 1 1 d . . .
C59 C 0.0778(7) 0.1007(5) 0.5785(3) 0.063(3) Uani 1 1 d . . .
C60 C 0.0229(7) 0.1458(5) 0.6067(3) 0.058(3) Uani 1 1 d . . .
C61 C 0.0488(5) 0.1599(4) 0.6490(3) 0.0402(19) Uani 1 1 d . . .
C62 C -0.0059(5) 0.2081(4) 0.6830(3) 0.042(2) Uani 1 1 d . . .
C63 C 0.0324(5) 0.2507(4) 0.7898(3) 0.0305(16) Uani 1 1 d . . .
C64 C 0.0021(5) 0.2953(4) 0.8310(3) 0.0308(16) Uani 1 1 d . . .
C65 C -0.1443(5) 0.4217(4) 0.8862(3) 0.0369(18) Uani 1 1 d . . .
C66 C -0.1320(5) 0.4496(4) 0.9304(3) 0.0368(18) Uani 1 1 d . . .
C67 C -0.1869(5) 0.5049(4) 0.9512(3) 0.046(2) Uani 1 1 d . . .
C68 C -0.1694(6) 0.5236(4) 0.9930(4) 0.053(2) Uani 1 1 d . . .
C69 C -0.0977(6) 0.4861(5) 1.0141(3) 0.049(2) Uani 1 1 d . . .
C70 C -0.0414(5) 0.4330(4) 0.9910(3) 0.0402(19) Uani 1 1 d . . .
C71 C -0.0742(5) 0.2464(4) 0.9539(3) 0.0368(18) Uani 1 1 d . . .
C72 C -0.0819(5) 0.1919(5) 0.9852(4) 0.052(2) Uani 1 1 d . . .
C73 C -0.0251(6) 0.1619(5) 1.0211(4) 0.055(2) Uani 1 1 d . . .
C74 C 0.0392(6) 0.1855(5) 1.0223(3) 0.047(2) Uani 1 1 d . . .
C75 C 0.0434(5) 0.2404(4) 0.9890(3) 0.0360(18) Uani 1 1 d . . .
C76 C 0.1105(5) 0.2699(4) 0.9851(3) 0.0361(17) Uani 1 1 d . . .
C77 C 0.1329(4) 0.3966(4) 0.8985(2) 0.0276(15) Uani 1 1 d . . .
C78 C 0.1874(4) 0.4385(4) 0.8779(2) 0.0287(16) Uani 1 1 d . . .
C79 C 0.2178(5) 0.5663(4) 0.7962(3) 0.0322(16) Uani 1 1 d . . .
C80 C 0.2959(5) 0.5840(4) 0.7891(3) 0.0372(18) Uani 1 1 d . . .
C81 C 0.3098(6) 0.6342(4) 0.7550(3) 0.052(2) Uani 1 1 d . . .
C82 C 0.3849(6) 0.6441(5) 0.7529(4) 0.058(3) Uani 1 1 d . . .
C83 C 0.4432(6) 0.6041(5) 0.7836(4) 0.049(2) Uani 1 1 d . . .
C84 C 0.4258(5) 0.5531(4) 0.8169(3) 0.0393(18) Uani 1 1 d . . .
C85 C 0.2367(5) 0.5880(4) 0.9248(3) 0.0400(19) Uani 1 1 d . . .
C86 C 0.2314(7) 0.6230(4) 0.9650(4) 0.057(3) Uani 1 1 d . . .
C87 C 0.2890(7) 0.5977(5) 0.9988(3) 0.053(2) Uani 1 1 d . . .
C88 C 0.3530(6) 0.5382(5) 0.9924(3) 0.049(2) Uani 1 1 d . . .
C89 C 0.3575(5) 0.5063(4) 0.9513(3) 0.0354(18) Uani 1 1 d . . .
C90 C 0.4254(5) 0.4465(4) 0.9370(3) 0.0336(17) Uani 1 1 d . . .
C91 C 0.4378(4) 0.3697(3) 0.8349(3) 0.0266(15) Uani 1 1 d . . .
C92 C 0.4830(4) 0.3167(4) 0.8015(3) 0.0289(16) Uani 1 1 d . . .
C93 C 0.6597(5) 0.1913(4) 0.7802(3) 0.042(2) Uani 1 1 d . . .
C94 C 0.6861(5) 0.1450(4) 0.7418(3) 0.0409(19) Uani 1 1 d . . .
C95 C 0.7666(5) 0.0985(5) 0.7365(4) 0.055(2) Uani 1 1 d . . .
C96 C 0.7818(7) 0.0567(5) 0.6994(5) 0.076(3) Uani 1 1 d . . .
C97 C 0.7217(7) 0.0595(5) 0.6699(4) 0.065(3) Uani 1 1 d . . .
C98 C 0.6439(6) 0.1069(5) 0.6776(3) 0.052(2) Uani 1 1 d . . .
C99 C 0.6342(6) 0.3126(5) 0.6699(4) 0.063(3) Uani 1 1 d . . .
C100 C 0.6604(8) 0.3550(7) 0.6347(6) 0.092(4) Uani 1 1 d . . .
C101 C 0.6109(8) 0.3867(6) 0.5964(5) 0.083(4) Uani 1 1 d . . .
C102 C 0.5364(6) 0.3769(5) 0.5964(4) 0.063(3) Uani 1 1 d . . .
C103 C 0.5146(6) 0.3330(4) 0.6328(3) 0.046(2) Uani 1 1 d . . .
C104 C 0.4371(5) 0.3175(4) 0.6356(3) 0.0401(19) Uani 1 1 d . . .
C105 C 0.3764(5) 0.1951(4) 0.7144(3) 0.0330(17) Uani 1 1 d . . .
C106 C 0.3054(5) 0.1690(3) 0.7234(3) 0.0289(16) Uani 1 1 d . . .
C107 C 0.2530(5) 0.0349(4) 0.7938(3) 0.0342(17) Uani 1 1 d . . .
C108 C 0.1798(5) 0.0140(4) 0.7930(3) 0.0378(18) Uani 1 1 d . . .
C109 C 0.1718(6) -0.0461(5) 0.8163(4) 0.057(3) Uani 1 1 d . . .
C110 C 0.1013(7) -0.0611(5) 0.8111(5) 0.073(3) Uani 1 1 d . . .
C111 C 0.0408(6) -0.0157(5) 0.7834(4) 0.064(3) Uani 1 1 d . . .
C112 C 0.0522(5) 0.0443(5) 0.7614(4) 0.050(2) Uani 1 1 d . . .
C113 C 0.2699(12) 0.3047(11) 0.2153(10) 0.228(16) Uani 1 1 d . . .
C114 C 0.1881(7) 0.3837(5) 0.3670(4) 0.065(3) Uani 1 1 d . . .
C115 C 0.4849(7) 0.2811(5) 0.3334(4) 0.065(3) Uani 1 1 d . . .
C116 C 0.3482(5) 0.5109(5) 0.2347(4) 0.054(2) Uani 1 1 d . . .
C117 C 0.7059(5) 0.2517(5) -0.0392(4) 0.053(2) Uani 1 1 d . . .
C118 C 0.5837(6) 0.1073(5) 0.0854(3) 0.053(2) Uani 1 1 d . . .
C119 C 0.7975(8) 0.2337(6) 0.1306(5) 0.075(3) Uani 1 1 d . . .
C120 C 0.8820(7) 0.0321(5) 0.0612(4) 0.057(3) Uani 1 1 d . . .
C121 C 0.9671(12) 0.2983(9) 0.5354(7) 0.128(6) Uani 1 1 d . . .
C122 C 0.7014(13) 0.0730(9) 0.5054(10) 0.131(8) Uani 1 1 d . . .
C123 C 0.4192(9) 0.4144(6) 0.0999(4) 0.090(5) Uani 1 1 d . . .
C124 C 0.2173(7) -0.0024(5) 0.1426(4) 0.065(3) Uani 1 1 d . . .
C125 C 0.0367(19) 0.1705(16) 0.2351(12) 0.227(12) Uiso 1 1 d . . .
C126 C 0.0459(15) 0.3393(13) 0.2905(9) 0.184(9) Uiso 1 1 d . . .
C127 C 0.0149(13) 0.3547(11) 0.1132(7) 0.145(7) Uiso 1 1 d . . .
C128 C 0.2863(8) 0.1440(6) 0.1080(5) 0.080(3) Uiso 1 1 d . . .
C129 C 0.2293(9) 0.3382(8) 0.0949(5) 0.097(4) Uiso 1 1 d . . .
C130 C 0.4864(8) 0.4758(6) 0.3283(5) 0.080(3) Uiso 1 1 d . . .
C131 C 0.7909(12) 0.1914(10) 0.6050(7) 0.127(6) Uiso 1 1 d . . .
C132 C 0.8852(8) 0.1637(6) 0.7960(5) 0.078(3) Uiso 1 1 d . . .
H1 H 0.7543 -0.0555 0.7795 0.080 Uiso 1 1 d . . .
H2 H 0.8091 -0.1096 0.7411 0.080 Uiso 1 1 d . . .
H3 H 0.6457 0.1686 0.9331 0.054 Uiso 1 1 d . . .
H4 H 0.6586 0.1141 0.8930 0.054 Uiso 1 1 d . . .
H5 H 0.1365 0.1002 0.9090 0.048 Uiso 1 1 d . . .
H6 H 0.1281 0.1626 0.8637 0.048 Uiso 1 1 d . . .
H7 H 0.3830 0.4208 0.7308 0.057 Uiso 1 1 d . . .
H8 H 0.3699 0.4857 0.6873 0.057 Uiso 1 1 d . . .
H9 H -0.1385 0.4166 0.6630 0.091 Uiso 1 1 d . . .
H10 H -0.0701 0.3699 0.6251 0.091 Uiso 1 1 d . . .
H11 H 0.1089 0.2082 0.4976 0.076 Uiso 1 1 d . . .
H12 H 0.1531 0.1506 0.4595 0.076 Uiso 1 1 d . . .
H13 H 0.5994 0.1746 0.5746 0.080 Uiso 1 1 d . . .
H14 H 0.5958 0.2384 0.5311 0.080 Uiso 1 1 d . . .
H15 H 0.2864 -0.1163 0.7239 0.069 Uiso 1 1 d . . .
H16 H 0.2858 -0.0503 0.6830 0.069 Uiso 1 1 d . . .
H17 H -0.1213 0.2640 0.6992 0.076 Uiso 1 1 d . . .
H18 H -0.1083 0.2265 0.6489 0.076 Uiso 1 1 d . . .
H19 H -0.2601 0.4804 0.8761 0.061 Uiso 1 1 d . . .
H20 H -0.2213 0.4244 0.8363 0.061 Uiso 1 1 d . . .
H21 H 0.1727 0.2138 1.0415 0.069 Uiso 1 1 d . . .
H22 H 0.2134 0.2692 1.0104 0.069 Uiso 1 1 d . . .
H23 H 0.1079 0.5834 0.7732 0.063 Uiso 1 1 d . . .
H24 H 0.1578 0.6330 0.7433 0.063 Uiso 1 1 d . . .
H25 H 0.4979 0.4299 0.9920 0.052 Uiso 1 1 d . . .
H26 H 0.5345 0.3773 0.9498 0.052 Uiso 1 1 d . . .
H27 H 0.6926 0.2312 0.8321 0.064 Uiso 1 1 d . . .
H28 H 0.7681 0.1726 0.8061 0.064 Uiso 1 1 d . . .
H29 H 0.3282 0.3428 0.6090 0.069 Uiso 1 1 d . . .
H30 H 0.3845 0.3896 0.5832 0.069 Uiso 1 1 d . . .
H31 H 0.3072 -0.0407 0.8434 0.062 Uiso 1 1 d . . .
H32 H 0.3605 0.0102 0.8218 0.062 Uiso 1 1 d . . .
H33 H 0.5408 -0.1536 0.6524 0.071 Uiso 1 1 d . . .
H34 H 0.6574 -0.2308 0.6132 0.082 Uiso 1 1 d . . .
H35 H 0.7879 -0.2407 0.6296 0.084 Uiso 1 1 d . . .
H36 H 0.8063 -0.1767 0.6856 0.074 Uiso 1 1 d . . .
H37 H 0.5721 0.2119 0.9921 0.044 Uiso 1 1 d . . .
H38 H 0.4774 0.2868 1.0422 0.056 Uiso 1 1 d . . .
H39 H 0.3404 0.3334 1.0203 0.059 Uiso 1 1 d . . .
H40 H 0.2998 0.2938 0.9557 0.047 Uiso 1 1 d . . .
H41 H 0.4402 0.0739 0.9902 0.056 Uiso 1 1 d . . .
H42 H 0.3950 -0.0034 1.0466 0.060 Uiso 1 1 d . . .
H43 H 0.2708 -0.0172 1.0379 0.062 Uiso 1 1 d . . .
H44 H 0.1905 0.0477 0.9734 0.050 Uiso 1 1 d . . .
H45 H 0.2893 0.5643 0.6431 0.060 Uiso 1 1 d . . .
H46 H 0.1973 0.6383 0.5859 0.082 Uiso 1 1 d . . .
H47 H 0.0737 0.6213 0.5803 0.076 Uiso 1 1 d . . .
H48 H 0.0463 0.5295 0.6273 0.059 Uiso 1 1 d . . .
H49 H 0.0533 0.4843 0.7924 0.045 Uiso 1 1 d . . .
H50 H -0.0788 0.5410 0.8237 0.053 Uiso 1 1 d . . .
H51 H -0.1896 0.5419 0.7837 0.059 Uiso 1 1 d . . .
H52 H -0.1686 0.4790 0.7166 0.055 Uiso 1 1 d . . .
H53 H 0.2639 0.0730 0.4354 0.074 Uiso 1 1 d . . .
H54 H 0.3921 0.0036 0.4091 0.077 Uiso 1 1 d . . .
H55 H 0.5065 0.0210 0.4315 0.075 Uiso 1 1 d . . .
H56 H 0.4946 0.0968 0.4898 0.065 Uiso 1 1 d . . .
H57 H 0.2652 0.3075 0.4709 0.077 Uiso 1 1 d . . .
H58 H 0.3012 0.3944 0.4231 0.098 Uiso 1 1 d . . .
H59 H 0.4320 0.3990 0.4255 0.112 Uiso 1 1 d . . .
H60 H 0.5248 0.3177 0.4799 0.086 Uiso 1 1 d . . .
H61 H 0.3545 -0.1969 0.7797 0.070 Uiso 1 1 d . . .
H62 H 0.4381 -0.2703 0.8412 0.081 Uiso 1 1 d . . .
H63 H 0.5615 -0.2553 0.8553 0.065 Uiso 1 1 d . . .
H64 H 0.5975 -0.1672 0.8107 0.057 Uiso 1 1 d . . .
H65 H 0.2364 0.0708 0.6413 0.055 Uiso 1 1 d . . .
H66 H 0.1988 0.0439 0.5710 0.073 Uiso 1 1 d . . .
H67 H 0.0609 0.0878 0.5507 0.076 Uiso 1 1 d . . .
H68 H -0.0321 0.1672 0.5978 0.070 Uiso 1 1 d . . .
H69 H -0.2370 0.5297 0.9366 0.055 Uiso 1 1 d . . .
H70 H -0.2064 0.5624 1.0068 0.064 Uiso 1 1 d . . .
H71 H -0.0863 0.4961 1.0445 0.059 Uiso 1 1 d . . .
H72 H 0.0100 0.4093 1.0045 0.048 Uiso 1 1 d . . .
H73 H -0.1137 0.2672 0.9301 0.044 Uiso 1 1 d . . .
H74 H -0.1251 0.1743 0.9830 0.063 Uiso 1 1 d . . .
H75 H -0.0310 0.1251 1.0443 0.065 Uiso 1 1 d . . .
H76 H 0.0800 0.1644 1.0454 0.056 Uiso 1 1 d . . .
H77 H 0.2690 0.6614 0.7332 0.062 Uiso 1 1 d . . .
H78 H 0.3959 0.6790 0.7302 0.070 Uiso 1 1 d . . .
H79 H 0.4949 0.6106 0.7824 0.059 Uiso 1 1 d . . .
H80 H 0.4671 0.5241 0.8376 0.047 Uiso 1 1 d . . .
H81 H 0.1958 0.6054 0.9016 0.048 Uiso 1 1 d . . .
H82 H 0.1872 0.6644 0.9686 0.069 Uiso 1 1 d . . .
H83 H 0.2854 0.6211 1.0264 0.065 Uiso 1 1 d . . .
H84 H 0.3932 0.5193 1.0160 0.058 Uiso 1 1 d . . .
H85 H 0.8083 0.0961 0.7570 0.065 Uiso 1 1 d . . .
H86 H 0.8351 0.0250 0.6944 0.092 Uiso 1 1 d . . .
H87 H 0.7322 0.0299 0.6450 0.077 Uiso 1 1 d . . .
H88 H 0.6014 0.1088 0.6578 0.063 Uiso 1 1 d . . .
H89 H 0.6681 0.2904 0.6965 0.076 Uiso 1 1 d . . .
H90 H 0.7117 0.3615 0.6363 0.112 Uiso 1 1 d . . .
H91 H 0.6276 0.4149 0.5698 0.099 Uiso 1 1 d . . .
H92 H 0.5000 0.4004 0.5711 0.076 Uiso 1 1 d . . .
H93 H 0.2141 -0.0770 0.8356 0.067 Uiso 1 1 d . . .
H94 H 0.0948 -0.1024 0.8274 0.088 Uiso 1 1 d . . .
H95 H -0.0076 -0.0254 0.7795 0.076 Uiso 1 1 d . . .
H96 H 0.0102 0.0759 0.7422 0.059 Uiso 1 1 d . . .
H97 H 0.3260 0.2686 0.6597 0.036 Uiso 1 1 d . . .
H98 H 0.1838 0.2334 0.8286 0.036 Uiso 1 1 d . . .
H99 H -0.0092 0.2104 0.2426 0.259 Uiso 1 1 d . . .
H100 H 0.0745 0.1836 0.2135 0.259 Uiso 1 1 d . . .
H101 H 0.0169 0.1395 0.2231 0.259 Uiso 1 1 d . . .
H102 H -0.0011 0.3543 0.3122 0.222 Uiso 1 1 d . . .
H103 H 0.0740 0.2910 0.3015 0.222 Uiso 1 1 d . . .
H104 H 0.0823 0.3635 0.2935 0.222 Uiso 1 1 d . . .
H105 H 0.0149 0.3562 0.1480 0.170 Uiso 1 1 d . . .
H106 H -0.0399 0.3704 0.1040 0.170 Uiso 1 1 d . . .
H107 H 0.0413 0.3092 0.1064 0.170 Uiso 1 1 d . . .
H108 H 0.2966 0.1407 0.1414 0.096 Uiso 1 1 d . . .
H109 H 0.3126 0.1004 0.0962 0.096 Uiso 1 1 d . . .
H110 H 0.3079 0.1767 0.0891 0.096 Uiso 1 1 d . . .
H111 H 0.1811 0.3792 0.0950 0.117 Uiso 1 1 d . . .
H112 H 0.2689 0.3500 0.0712 0.117 Uiso 1 1 d . . .
H113 H 0.2122 0.3052 0.0807 0.117 Uiso 1 1 d . . .
H114 H 0.4444 0.4818 0.3539 0.094 Uiso 1 1 d . . .
H115 H 0.4737 0.5152 0.3046 0.094 Uiso 1 1 d . . .
H116 H 0.4907 0.4367 0.3130 0.094 Uiso 1 1 d . . .
H117 H 0.8328 0.1982 0.7949 0.092 Uiso 1 1 d . . .
H118 H 0.9238 0.1794 0.7753 0.092 Uiso 1 1 d . . .
H119 H 0.8821 0.1233 0.7857 0.092 Uiso 1 1 d . . .
H120 H 0.7656 0.1850 0.6370 0.152 Uiso 1 1 d . . .
H121 H 0.7491 0.2014 0.5815 0.152 Uiso 1 1 d . . .
H122 H 0.8302 0.1468 0.5986 0.152 Uiso 1 1 d . . .

loop_
_atom_site_aniso_label
_atom_site_aniso_U_11
_atom_site_aniso_U_22
_atom_site_aniso_U_33
_atom_site_aniso_U_23
_atom_site_aniso_U_13
_atom_site_aniso_U_12
Co1 0.0421(6) 0.0236(5) 0.0318(5) -0.0050(4) 0.0051(4) -0.0065(4)
Co2 0.0275(5) 0.0297(5) 0.0309(5) -0.0022(4) -0.0028(4) -0.0100(4)
Co3 0.0307(5) 0.0286(5) 0.0347(5) -0.0039(4) -0.0006(4) -0.0092(4)
Co4 0.0639(8) 0.0273(5) 0.0266(5) -0.0049(4) 0.0024(5) -0.0096(5)
Co5 0.0332(6) 0.0252(5) 0.0341(5) -0.0056(4) 0.0005(4) -0.0048(4)
Co6 0.0250(5) 0.0255(5) 0.0313(5) -0.0075(4) 0.0050(4) -0.0081(4)
Co7 0.0284(5) 0.0262(5) 0.0303(5) -0.0066(4) 0.0034(4) -0.0119(4)
Co8 0.0322(6) 0.0286(5) 0.0391(6) -0.0073(4) 0.0057(4) -0.0078(4)
Co9 0.0557(9) 0.0465(8) 0.0916(11) 0.0025(7) -0.0051(8) -0.0164(7)
Co10 0.0501(8) 0.0577(8) 0.0884(11) 0.0221(7) -0.0127(7) -0.0257(7)
S1 0.155(4) 0.109(3) 0.108(3) -0.022(3) -0.030(3) -0.035(3)
S2 0.060(2) 0.113(3) 0.107(3) -0.009(2) 0.0142(18) -0.0026(19)
S3 0.074(2) 0.077(2) 0.123(3) -0.024(2) -0.033(2) -0.0007(17)
S4 0.0489(15) 0.0609(16) 0.093(2) 0.0261(15) 0.0066(14) -0.0116(13)
S5 0.107(2) 0.0558(16) 0.0553(15) -0.0072(12) -0.0219(15) -0.0323(16)
S6 0.0584(15) 0.0640(16) 0.0557(14) 0.0013(12) -0.0015(12) -0.0327(13)
S7 0.140(4) 0.061(2) 0.138(3) -0.006(2) -0.063(3) -0.027(2)
S8 0.0543(16) 0.0556(16) 0.105(2) 0.0087(15) 0.0053(15) -0.0229(13)
S9 0.196(5) 0.111(3) 0.102(3) 0.025(2) -0.073(3) -0.069(3)
S10 0.136(5) 0.137(5) 0.193(6) 0.021(4) 0.044(4) 0.014(4)
S11 0.089(2) 0.0680(17) 0.0455(13) 0.0001(12) -0.0130(13) -0.0469(15)
S12 0.044(2) 0.107(3) 0.362(9) 0.087(5) 0.030(3) -0.003(2)
O1 0.033(3) 0.028(3) 0.032(3) -0.006(2) 0.002(2) -0.006(2)
O2 0.031(3) 0.035(3) 0.033(3) -0.012(2) 0.001(2) -0.010(2)
O3 0.030(3) 0.034(3) 0.035(3) 0.002(2) -0.002(2) -0.015(2)
O4 0.034(3) 0.032(3) 0.035(3) 0.005(2) 0.000(2) -0.013(2)
O5 0.044(3) 0.037(3) 0.041(3) -0.011(2) -0.001(3) -0.010(3)
O6 0.057(4) 0.026(3) 0.034(3) -0.006(2) -0.002(3) -0.008(3)
O7 0.052(4) 0.030(3) 0.031(3) -0.005(2) 0.005(2) -0.012(3)
O8 0.049(3) 0.027(3) 0.030(3) -0.003(2) 0.005(2) -0.010(2)
O9 0.028(3) 0.026(3) 0.035(3) -0.005(2) -0.002(2) -0.004(2)
O10 0.023(2) 0.029(3) 0.028(2) -0.010(2) 0.003(2) -0.005(2)
O11 0.027(3) 0.029(3) 0.033(3) -0.007(2) 0.003(2) -0.011(2)
O12 0.031(3) 0.022(2) 0.032(3) -0.002(2) 0.002(2) -0.013(2)
O13 0.027(3) 0.026(3) 0.029(2) -0.007(2) 0.001(2) -0.008(2)
O14 0.032(3) 0.029(3) 0.032(3) -0.006(2) 0.001(2) -0.008(2)
O15 0.039(3) 0.035(3) 0.033(3) 0.001(2) -0.001(2) -0.014(2)
O16 0.038(3) 0.032(3) 0.038(3) 0.000(2) -0.003(2) -0.009(2)
N1 0.068(5) 0.026(3) 0.036(4) -0.006(3) 0.012(3) -0.008(3)
N2 0.044(5) 0.079(6) 0.068(6) -0.005(5) 0.000(4) -0.010(4)
N3 0.040(4) 0.028(3) 0.040(4) -0.001(3) 0.003(3) -0.004(3)
N4 0.044(4) 0.042(4) 0.037(4) -0.010(3) 0.000(3) -0.017(3)
N5 0.039(4) 0.031(3) 0.035(3) -0.003(3) 0.000(3) -0.012(3)
N6 0.023(3) 0.031(3) 0.040(3) -0.006(3) -0.006(3) -0.006(3)
N7 0.029(4) 0.057(5) 0.055(4) -0.020(4) -0.005(3) -0.012(3)
N8 0.032(3) 0.030(3) 0.034(3) -0.001(3) 0.001(3) -0.013(3)
N9 0.033(3) 0.034(3) 0.032(3) 0.000(3) -0.004(3) -0.010(3)
N10 0.036(4) 0.037(4) 0.048(4) 0.010(3) -0.009(3) -0.016(3)
N11 0.029(3) 0.028(3) 0.032(3) 0.007(3) -0.005(3) -0.012(3)
N12 0.026(3) 0.032(3) 0.033(3) 0.000(3) -0.001(3) -0.013(3)
N13 0.038(4) 0.029(3) 0.030(3) 0.003(3) -0.004(3) -0.017(3)
N14 0.032(3) 0.034(3) 0.029(3) 0.002(3) 0.001(3) -0.016(3)
N15 0.046(4) 0.053(4) 0.049(4) 0.017(3) -0.011(3) -0.031(4)
N16 0.034(4) 0.033(3) 0.041(4) 0.003(3) -0.004(3) -0.005(3)
N17 0.036(4) 0.029(3) 0.040(4) 0.001(3) 0.000(3) -0.009(3)
N18 0.049(5) 0.080(6) 0.104(7) -0.048(6) -0.023(5) -0.007(5)
N19 0.040(4) 0.037(4) 0.039(4) -0.010(3) -0.007(3) -0.011(3)
N20 0.044(4) 0.035(4) 0.038(4) -0.004(3) -0.003(3) -0.012(3)
N21 0.055(5) 0.036(4) 0.037(4) -0.012(3) -0.002(3) -0.005(3)
N22 0.072(5) 0.036(4) 0.033(4) -0.010(3) -0.007(3) -0.018(4)
N23 0.093(7) 0.065(5) 0.046(5) -0.014(4) -0.008(4) -0.034(5)
N24 0.081(6) 0.032(4) 0.031(4) -0.005(3) 0.004(4) -0.016(4)
N26 0.065(6) 0.060(5) 0.074(6) 0.014(4) 0.006(5) -0.030(5)
N27 0.057(4) 0.026(3) 0.026(3) -0.005(3) 0.011(3) -0.015(3)
N28 0.054(4) 0.027(3) 0.037(4) -0.006(3) 0.009(3) -0.012(3)
N29 0.055(4) 0.030(3) 0.034(3) -0.004(3) 0.004(3) -0.015(3)
N30 0.049(4) 0.025(3) 0.032(3) -0.006(3) 0.002(3) -0.011(3)
N31 0.063(5) 0.042(4) 0.070(5) 0.000(4) 0.006(4) -0.027(4)
N32 0.049(4) 0.030(3) 0.030(3) -0.004(3) 0.009(3) -0.012(3)
N33 0.051(4) 0.029(3) 0.031(3) -0.005(3) 0.006(3) -0.008(3)
N34 0.048(5) 0.076(6) 0.055(5) -0.026(4) -0.013(4) 0.006(4)
N35 0.039(4) 0.035(4) 0.028(3) -0.009(3) -0.003(3) -0.002(3)
N36 0.042(4) 0.035(4) 0.041(4) -0.014(3) -0.004(3) 0.001(3)
N37 0.031(3) 0.035(3) 0.036(3) -0.006(3) 0.005(3) -0.013(3)
N38 0.029(3) 0.026(3) 0.032(3) -0.007(3) 0.006(3) -0.005(3)
N39 0.038(4) 0.042(4) 0.059(5) -0.007(3) 0.000(3) 0.004(3)
N40 0.039(4) 0.026(3) 0.043(4) -0.013(3) 0.015(3) -0.015(3)
N41 0.035(4) 0.029(3) 0.036(3) -0.009(3) 0.009(3) -0.015(3)
N42 0.059(5) 0.066(5) 0.058(5) 0.031(4) -0.022(4) -0.042(4)
N43 0.029(3) 0.025(3) 0.033(3) -0.005(3) 0.002(3) -0.010(3)
N44 0.032(3) 0.029(3) 0.035(3) -0.006(3) 0.005(3) -0.016(3)
N45 0.030(3) 0.029(3) 0.034(3) -0.008(3) 0.004(3) -0.013(3)
N46 0.031(3) 0.029(3) 0.029(3) -0.004(3) 0.003(3) -0.011(3)
N47 0.051(5) 0.046(4) 0.059(5) 0.011(4) -0.010(4) -0.020(4)
N48 0.032(3) 0.036(4) 0.038(3) -0.014(3) 0.006(3) -0.014(3)
N49 0.042(4) 0.030(3) 0.032(3) -0.010(3) 0.008(3) -0.020(3)
N50 0.046(4) 0.053(4) 0.038(4) -0.007(3) -0.009(3) -0.022(4)
N51 0.037(4) 0.032(3) 0.029(3) -0.003(3) -0.002(3) -0.016(3)
N52 0.028(3) 0.029(3) 0.039(4) -0.006(3) -0.001(3) -0.006(3)
N53 0.025(3) 0.036(4) 0.045(4) -0.009(3) -0.001(3) -0.004(3)
N54 0.029(3) 0.036(4) 0.047(4) -0.009(3) 0.001(3) -0.004(3)
N55 0.032(4) 0.052(5) 0.070(5) -0.022(4) 0.000(4) -0.001(3)
N56 0.039(4) 0.034(4) 0.050(4) -0.003(3) 0.005(3) -0.010(3)
N57 0.040(4) 0.039(4) 0.060(5) -0.006(3) 0.012(4) -0.014(3)
N58 0.081(6) 0.046(4) 0.046(4) 0.007(4) 0.004(4) -0.029(4)
N59 0.043(4) 0.033(3) 0.032(3) -0.001(3) 0.001(3) -0.016(3)
N60 0.045(4) 0.028(3) 0.029(3) 0.002(3) -0.003(3) -0.012(3)
N61 0.036(4) 0.028(3) 0.039(4) 0.002(3) -0.002(3) -0.013(3)
N62 0.030(3) 0.030(3) 0.041(4) -0.003(3) 0.001(3) -0.008(3)
N63 0.046(4) 0.049(4) 0.054(4) 0.019(4) -0.006(4) -0.017(4)
N64 0.042(4) 0.035(4) 0.046(4) -0.006(3) 0.004(3) -0.014(3)
N65 0.080(7) 0.080(8) 0.133(10) -0.050(7) -0.018(7) 0.001(6)
N66 0.067(6) 0.063(6) 0.090(7) 0.019(5) -0.003(6) -0.011(5)
N67 0.048(5) 0.060(6) 0.115(8) 0.018(6) -0.007(5) -0.014(5)
N68 0.054(5) 0.056(5) 0.067(5) 0.014(4) -0.003(4) -0.018(4)
N69 0.039(5) 0.072(6) 0.104(7) 0.030(6) -0.014(5) -0.025(4)
N70 0.051(5) 0.072(6) 0.077(6) 0.014(5) -0.007(4) -0.033(5)
N71 0.077(7) 0.062(6) 0.111(9) 0.010(6) -0.019(6) -0.023(5)
N72 0.056(5) 0.054(5) 0.097(7) 0.004(5) -0.004(5) -0.030(5)
N73 0.103(9) 0.107(9) 0.134(10) -0.063(8) -0.063(8) 0.003(7)
N74 0.31(3) 0.149(16) 0.175(18) -0.046(15) 0.010(19) -0.135(18)
N75 0.096(10) 0.26(2) 0.102(10) -0.038(12) 0.014(8) 0.069(12)
N76 0.047(5) 0.068(6) 0.071(6) -0.011(5) 0.002(4) -0.017(5)
C1 0.099(8) 0.035(5) 0.041(5) -0.004(4) 0.014(5) -0.025(5)
C2 0.130(11) 0.030(5) 0.042(5) -0.013(4) 0.025(6) -0.027(6)
C3 0.071(8) 0.051(6) 0.070(7) -0.010(5) 0.023(6) -0.002(6)
C4 0.065(7) 0.041(5) 0.053(6) -0.006(4) 0.019(5) 0.008(5)
C5 0.047(5) 0.037(5) 0.050(5) 0.002(4) 0.010(4) 0.000(4)
C6 0.041(5) 0.045(5) 0.040(5) -0.002(4) 0.005(4) -0.011(4)
C7 0.034(4) 0.027(4) 0.032(4) -0.001(3) 0.002(3) -0.006(3)
C8 0.044(5) 0.023(4) 0.031(4) 0.003(3) -0.003(3) -0.013(3)
C9 0.031(4) 0.030(4) 0.032(4) 0.003(3) -0.006(3) -0.009(3)
C10 0.031(4) 0.031(4) 0.034(4) 0.002(3) -0.004(3) -0.012(3)
C11 0.032(4) 0.039(4) 0.044(4) -0.004(3) -0.004(3) -0.019(4)
C12 0.055(6) 0.053(5) 0.042(5) -0.011(4) -0.006(4) -0.027(5)
C13 0.052(5) 0.038(5) 0.059(6) -0.017(4) 0.000(4) -0.013(4)
C14 0.034(4) 0.031(4) 0.052(5) -0.009(4) -0.003(4) -0.007(3)
C15 0.050(5) 0.052(5) 0.034(4) 0.005(4) -0.011(4) -0.013(4)
C16 0.062(6) 0.050(5) 0.035(4) 0.015(4) -0.015(4) -0.018(5)
C17 0.064(6) 0.054(6) 0.042(5) 0.013(4) 0.002(4) -0.033(5)
C18 0.048(5) 0.039(5) 0.042(5) 0.002(4) -0.004(4) -0.022(4)
C19 0.038(4) 0.024(4) 0.032(4) -0.001(3) -0.004(3) -0.007(3)
C20 0.024(4) 0.026(4) 0.030(4) -0.004(3) 0.002(3) -0.004(3)
C21 0.030(4) 0.023(4) 0.037(4) -0.005(3) -0.001(3) -0.013(3)
C22 0.019(3) 0.024(4) 0.032(4) -0.003(3) 0.002(3) -0.003(3)
C23 0.043(5) 0.029(4) 0.030(4) -0.005(3) 0.003(3) -0.019(3)
C24 0.034(4) 0.034(4) 0.037(4) -0.001(3) 0.003(3) -0.011(3)
C25 0.049(5) 0.047(5) 0.055(5) 0.016(4) -0.007(4) -0.024(4)
C26 0.070(7) 0.052(6) 0.075(7) 0.027(5) -0.006(6) -0.023(5)
C27 0.058(7) 0.052(6) 0.070(7) 0.015(5) -0.010(5) -0.012(5)
C28 0.043(5) 0.037(5) 0.059(6) 0.007(4) -0.006(4) -0.007(4)
C29 0.033(4) 0.039(4) 0.038(4) -0.006(3) 0.002(3) -0.010(4)
C30 0.044(5) 0.042(5) 0.042(5) -0.007(4) 0.001(4) -0.007(4)
C31 0.041(5) 0.044(5) 0.052(5) 0.000(4) 0.004(4) -0.003(4)
C32 0.029(4) 0.046(5) 0.059(6) 0.003(4) -0.005(4) -0.010(4)
C33 0.029(4) 0.031(4) 0.045(5) 0.001(3) 0.000(3) -0.006(3)
C34 0.044(5) 0.038(4) 0.041(5) 0.001(4) -0.016(4) -0.011(4)
C35 0.047(5) 0.027(4) 0.035(4) 0.004(3) -0.008(4) -0.011(4)
C36 0.047(5) 0.033(4) 0.034(4) -0.002(3) -0.006(4) -0.011(4)
C37 0.075(7) 0.040(5) 0.032(4) 0.004(4) -0.010(4) -0.024(5)
C38 0.091(7) 0.039(5) 0.018(4) -0.001(3) 0.005(4) -0.024(5)
C39 0.107(9) 0.046(5) 0.038(5) -0.011(4) 0.000(5) -0.028(6)
C40 0.113(10) 0.041(5) 0.037(5) -0.013(4) 0.009(6) -0.027(6)
C41 0.111(9) 0.038(5) 0.030(5) -0.006(4) 0.009(5) -0.016(6)
C42 0.087(7) 0.035(5) 0.033(4) -0.005(4) 0.004(5) -0.008(5)
C43 0.113(9) 0.036(5) 0.037(5) 0.004(4) -0.016(5) -0.018(5)
C44 0.134(12) 0.066(7) 0.044(6) 0.014(5) -0.011(7) -0.038(8)
C45 0.153(14) 0.061(7) 0.055(7) 0.022(6) 0.014(8) -0.041(9)
C46 0.099(9) 0.057(6) 0.057(6) 0.013(5) 0.015(6) -0.034(6)
C48 0.064(6) 0.031(4) 0.042(5) -0.002(4) 0.013(4) -0.010(4)
C49 0.049(5) 0.028(4) 0.029(4) -0.012(3) 0.008(4) -0.007(4)
C50 0.042(5) 0.025(4) 0.030(4) -0.008(3) 0.004(3) -0.008(3)
C51 0.052(5) 0.029(4) 0.040(4) -0.007(3) 0.000(4) -0.018(4)
C52 0.057(6) 0.028(4) 0.035(4) -0.004(3) 0.008(4) -0.008(4)
C53 0.087(8) 0.043(5) 0.054(6) 0.000(4) -0.002(5) -0.034(5)
C54 0.101(9) 0.029(5) 0.057(6) 0.008(4) 0.005(6) -0.015(5)
C55 0.077(7) 0.036(5) 0.042(5) 0.006(4) -0.002(5) -0.011(5)
C56 0.056(6) 0.036(5) 0.041(5) -0.004(4) 0.001(4) -0.005(4)
C57 0.062(6) 0.034(4) 0.036(4) -0.005(4) 0.009(4) -0.010(4)
C58 0.081(8) 0.047(5) 0.049(6) -0.014(4) 0.013(5) -0.018(5)
C59 0.094(8) 0.052(6) 0.041(5) -0.012(4) -0.006(5) -0.017(6)
C60 0.071(7) 0.057(6) 0.047(5) -0.015(5) -0.011(5) -0.015(5)
C61 0.045(5) 0.039(4) 0.033(4) -0.002(3) -0.001(4) -0.010(4)
C62 0.047(5) 0.034(4) 0.040(4) -0.002(3) -0.005(4) -0.007(4)
C63 0.038(4) 0.024(4) 0.028(4) -0.004(3) 0.000(3) -0.007(3)
C64 0.034(4) 0.023(4) 0.036(4) -0.005(3) 0.007(3) -0.012(3)
C65 0.028(4) 0.027(4) 0.050(5) 0.001(3) 0.010(3) -0.007(3)
C66 0.031(4) 0.029(4) 0.049(5) -0.013(3) 0.010(3) -0.008(3)
C67 0.036(5) 0.036(5) 0.068(6) -0.017(4) 0.015(4) -0.014(4)
C68 0.052(6) 0.038(5) 0.072(6) -0.029(5) 0.024(5) -0.017(4)
C69 0.051(6) 0.045(5) 0.057(5) -0.026(4) 0.019(4) -0.024(4)
C70 0.051(5) 0.038(4) 0.040(4) -0.015(4) 0.011(4) -0.025(4)
C71 0.028(4) 0.039(4) 0.044(4) -0.009(4) 0.009(3) -0.012(3)
C72 0.041(5) 0.045(5) 0.078(7) -0.007(5) 0.007(5) -0.026(4)
C73 0.057(6) 0.046(5) 0.063(6) 0.021(4) -0.003(5) -0.031(5)
C74 0.051(5) 0.052(5) 0.042(5) 0.011(4) -0.005(4) -0.028(4)
C75 0.031(4) 0.038(4) 0.040(4) -0.002(3) 0.006(3) -0.016(4)
C76 0.039(4) 0.030(4) 0.040(4) -0.001(3) 0.002(3) -0.015(3)
C77 0.028(4) 0.027(4) 0.028(4) -0.014(3) 0.006(3) -0.006(3)
C78 0.031(4) 0.028(4) 0.028(4) -0.010(3) 0.006(3) -0.010(3)
C79 0.035(4) 0.027(4) 0.033(4) -0.002(3) 0.002(3) -0.009(3)
C80 0.043(5) 0.030(4) 0.041(4) -0.012(3) 0.009(4) -0.016(4)
C81 0.053(6) 0.036(5) 0.059(6) 0.007(4) 0.013(4) -0.016(4)
C82 0.058(6) 0.042(5) 0.074(7) 0.001(5) 0.022(5) -0.027(5)
C83 0.045(5) 0.042(5) 0.063(6) -0.003(4) 0.016(4) -0.024(4)
C84 0.040(5) 0.038(4) 0.044(5) -0.012(4) 0.005(4) -0.019(4)
C85 0.054(5) 0.027(4) 0.040(4) -0.008(3) 0.014(4) -0.018(4)
C86 0.079(7) 0.034(5) 0.063(6) -0.024(4) 0.028(5) -0.024(5)
C87 0.078(7) 0.054(6) 0.045(5) -0.026(4) 0.015(5) -0.041(5)
C88 0.061(6) 0.055(6) 0.046(5) -0.014(4) 0.005(4) -0.039(5)
C89 0.044(5) 0.048(5) 0.029(4) -0.008(3) 0.009(3) -0.035(4)
C90 0.036(4) 0.039(4) 0.034(4) -0.004(3) 0.004(3) -0.024(4)
C91 0.027(4) 0.020(3) 0.033(4) -0.001(3) 0.004(3) -0.010(3)
C92 0.029(4) 0.025(4) 0.030(4) -0.003(3) 0.004(3) -0.008(3)
C93 0.025(4) 0.031(4) 0.062(5) -0.001(4) 0.002(4) -0.002(3)
C94 0.032(4) 0.033(4) 0.051(5) -0.008(4) 0.010(4) -0.004(3)
C95 0.037(5) 0.049(5) 0.070(6) -0.010(5) 0.007(4) -0.005(4)
C96 0.062(7) 0.053(6) 0.099(9) -0.035(6) 0.028(6) 0.000(5)
C97 0.056(6) 0.047(6) 0.081(7) -0.025(5) 0.006(6) 0.000(5)
C98 0.050(5) 0.047(5) 0.055(5) -0.018(4) 0.016(4) -0.010(4)
C99 0.044(6) 0.050(6) 0.088(8) 0.008(5) 0.003(5) -0.013(5)
C100 0.058(7) 0.075(8) 0.142(13) 0.006(8) 0.021(8) -0.035(7)
C101 0.087(9) 0.068(8) 0.094(9) 0.002(7) 0.034(8) -0.042(7)
C102 0.059(6) 0.052(6) 0.072(7) 0.010(5) 0.009(5) -0.021(5)
C103 0.061(6) 0.034(4) 0.041(5) -0.003(4) 0.016(4) -0.017(4)
C104 0.049(5) 0.028(4) 0.041(5) -0.005(3) 0.007(4) -0.013(4)
C105 0.040(4) 0.024(4) 0.032(4) -0.007(3) 0.009(3) -0.009(3)
C106 0.036(4) 0.024(4) 0.028(4) -0.009(3) 0.004(3) -0.010(3)
C107 0.032(4) 0.030(4) 0.035(4) 0.003(3) 0.006(3) -0.009(3)
C108 0.034(4) 0.027(4) 0.049(5) -0.006(3) 0.004(4) -0.007(3)
C109 0.048(6) 0.039(5) 0.076(7) 0.018(5) -0.006(5) -0.015(4)
C110 0.059(7) 0.041(5) 0.110(9) 0.023(6) 0.001(6) -0.021(5)
C111 0.050(6) 0.052(6) 0.090(8) 0.006(5) -0.002(5) -0.023(5)
C112 0.033(5) 0.043(5) 0.071(6) 0.004(4) -0.006(4) -0.013(4)
C113 0.136(16) 0.166(19) 0.36(3) -0.20(2) -0.14(2) 0.092(14)
C114 0.057(7) 0.047(6) 0.074(7) 0.001(5) -0.010(6) 0.003(5)
C115 0.063(7) 0.045(6) 0.089(8) -0.009(5) 0.001(6) -0.020(5)
C116 0.027(4) 0.059(6) 0.063(6) 0.001(5) 0.001(4) -0.002(4)
C117 0.035(5) 0.041(5) 0.084(7) -0.006(5) -0.009(5) -0.014(4)
C118 0.053(6) 0.057(6) 0.042(5) 0.011(4) -0.006(4) -0.016(5)
C119 0.080(9) 0.043(6) 0.085(8) 0.021(6) -0.011(7) -0.007(6)
C120 0.058(6) 0.055(6) 0.071(7) 0.005(5) -0.007(5) -0.039(6)
C121 0.175(18) 0.100(12) 0.120(13) 0.013(10) -0.063(13) -0.054(12)
C122 0.120(15) 0.072(10) 0.18(2) 0.012(13) 0.046(15) -0.025(10)
C123 0.106(10) 0.068(7) 0.042(6) 0.000(5) -0.008(6) 0.041(7)
C124 0.051(6) 0.055(6) 0.081(7) -0.003(5) 0.012(5) -0.014(5)

loop_
_geom_bond_atom_site_label_1
_geom_bond_atom_site_label_2
_geom_bond_distance
_geom_bond_site_symmetry_2
_geom_bond_publ_flag
Co1 N30 1.845(7) . ?
Co1 N3 1.853(7) . ?
Co1 O1 1.913(5) . ?
Co1 O8 1.926(5) . ?
Co1 N1 1.945(7) . ?
Co1 N32 1.949(6) . ?
Co2 N11 2.042(6) . ?
Co2 N6 2.042(6) . ?
Co2 N8 2.109(6) . ?
Co2 O2 2.146(5) . ?
Co2 O3 2.152(5) . ?
Co2 N9 2.153(6) . ?
Co3 N19 2.032(6) . ?
Co3 N14 2.050(6) . ?
Co3 N17 2.106(6) . ?
Co3 O5 2.119(5) . ?
Co3 N16 2.149(7) . ?
Co3 O4 2.167(5) . ?
Co4 N27 1.850(7) . ?
Co4 N22 1.854(8) . ?
Co4 O6 1.900(5) . ?
Co4 O7 1.907(5) . ?
Co4 N25 1.923(7) . ?
Co4 N24 1.923(7) . ?
Co5 N35 2.002(6) . ?
Co5 N62 2.064(6) . ?
Co5 O9 2.105(5) . ?
Co5 N33 2.112(6) . ?
Co5 N64 2.161(7) . ?
Co5 O16 2.218(5) . ?
Co6 N43 1.853(6) . ?
Co6 N38 1.857(6) . ?
Co6 O10 1.887(4) . ?
Co6 N40 1.921(6) . ?
Co6 O11 1.925(5) . ?
Co6 N41 1.951(6) . ?
Co7 N51 1.842(6) . ?
Co7 N46 1.848(6) . ?
Co7 O13 1.884(4) . ?
Co7 O12 1.907(5) . ?
Co7 N48 1.929(6) . ?
Co7 N49 1.942(6) . ?
Co8 N54 2.001(7) . ?
Co8 N59 2.048(6) . ?
Co8 O14 2.122(5) . ?
Co8 N56 2.155(7) . ?
Co8 N57 2.157(7) . ?
Co8 O15 2.202(5) . ?
Co9 N67 1.914(9) . ?
Co9 N65 1.928(12) . ?
Co9 N68 1.961(8) . ?
Co9 N66 1.969(11) . ?
Co10 N70 1.940(8) . ?
Co10 N69 1.952(10) . ?
Co10 N72 1.954(10) . ?
Co10 N71 1.985(12) . ?
S1 C113 1.74(2) . ?
S2 C114 1.601(13) . ?
S3 C115 1.628(12) . ?
S4 C116 1.614(11) . ?
S5 C117 1.592(11) . ?
S6 C118 1.610(11) . ?
S7 C119 1.579(15) . ?
S8 C120 1.607(12) . ?
S9 C121 1.686(18) . ?
S10 C122 1.71(3) . ?
S11 C123 1.625(15) . ?
S12 C124 1.612(11) . ?
O1 C7 1.303(9) . ?
O2 C8 1.260(9) . ?
O3 C21 1.242(8) . ?
O4 C22 1.238(8) . ?
O5 C35 1.239(9) . ?
O6 C36 1.320(10) . ?
O7 C49 1.297(10) . ?
O8 C50 1.308(9) . ?
O9 C63 1.291(8) . ?
O10 C64 1.283(9) . ?
O11 C77 1.317(8) . ?
O12 C78 1.297(8) . ?
O13 C91 1.314(8) . ?
O14 C92 1.288(9) . ?
O15 C105 1.263(9) . ?
O16 C106 1.233(9) . ?
O17 C125 1.40(3) . ?
O18 C126 1.48(3) . ?
O19 C127 1.44(2) . ?
O20 C128 1.436(14) . ?
O21 C130 1.408(14) . ?
O22 C131 1.10(2) . ?
O23 C132 1.415(16) . ?
O33 C129 1.19(2) . ?
N1 C1 1.323(11) . ?
N1 C5 1.352(12) . ?
N2 C6 1.318(12) . ?
N3 C6 1.323(10) . ?
N3 N4 1.374(9) . ?
N4 C7 1.304(10) . ?
N5 C8 1.328(10) . ?
N5 N6 1.404(8) . ?
N6 C9 1.303(9) . ?
N7 C9 1.321(10) . ?
N8 C14 1.332(9) . ?
N8 C10 1.355(9) . ?
N9 C15 1.351(10) . ?
N9 C19 1.356(10) . ?
N10 C20 1.322(9) . ?
N11 C20 1.288(9) . ?
N11 N12 1.376(8) . ?
N12 C21 1.311(9) . ?
N13 C22 1.323(9) . ?
N13 N14 1.372(8) . ?
N14 C23 1.291(9) . ?
N15 C23 1.332(10) . ?
N16 C24 1.329(10) . ?
N16 C28 1.337(10) . ?
N17 C29 1.329(10) . ?
N17 C33 1.355(10) . ?
N18 C34 1.339(11) . ?
N19 C34 1.286(10) . ?
N19 N20 1.400(9) . ?
N20 C35 1.328(10) . ?
N21 C36 1.303(10) . ?
N21 N22 1.390(9) . ?
N22 C37 1.315(10) . ?
N23 C37 1.303(12) . ?
N24 C42 1.338(12) . ?
N24 C38 1.345(12) . ?
N25 C47 1.325(11) . ?
N25 C43 1.332(11) . ?
N26 C48 1.322(13) . ?
N27 C48 1.279(11) . ?
N27 N28 1.393(9) . ?
N28 C49 1.294(10) . ?
N29 C50 1.293(10) . ?
N29 N30 1.411(9) . ?
N30 C51 1.270(10) . ?
N31 C51 1.333(11) . ?
N32 C56 1.348(10) . ?
N32 C52 1.349(11) . ?
N33 C57 1.346(10) . ?
N33 C61 1.348(10) . ?
N34 C62 1.336(11) . ?
N35 C62 1.293(10) . ?
N35 N36 1.404(8) . ?
N36 C63 1.305(10) . ?
N37 C64 1.321(9) . ?
N37 N38 1.395(8) . ?
N38 C65 1.298(9) . ?
N39 C65 1.348(11) . ?
N40 C66 1.343(10) . ?
N40 C70 1.346(10) . ?
N41 C71 1.326(10) . ?
N41 C75 1.363(10) . ?
N42 C76 1.324(10) . ?
N43 C76 1.301(9) . ?
N43 N44 1.384(8) . ?
N44 C77 1.301(9) . ?
N45 C78 1.298(9) . ?
N45 N46 1.392(8) . ?
N46 C79 1.298(9) . ?
N47 C79 1.320(10) . ?
N48 C84 1.318(10) . ?
N48 C80 1.365(10) . ?
N49 C85 1.328(10) . ?
N49 C89 1.362(10) . ?
N50 C90 1.334(10) . ?
N51 C90 1.310(9) . ?
N51 N52 1.372(8) . ?
N52 C91 1.305(9) . ?
N53 C92 1.314(9) . ?
N53 N54 1.397(9) . ?
N54 C93 1.292(10) . ?
N55 C93 1.324(11) . ?
N56 C98 1.335(11) . ?
N56 C94 1.351(11) . ?
N57 C99 1.321(12) . ?
N57 C103 1.346(11) . ?
N58 C104 1.321(11) . ?
N59 C104 1.306(10) . ?
N59 N60 1.382(9) . ?
N60 C105 1.303(9) . ?
N61 C106 1.344(9) . ?
N61 N62 1.389(9) . ?
N62 C107 1.294(9) . ?
N63 C107 1.313(10) . ?
N64 C112 1.341(11) . ?
N64 C108 1.366(10) . ?
N65 C113 1.097(18) . ?
N66 C114 1.156(13) . ?
N67 C115 1.151(13) . ?
N68 C116 1.148(12) . ?
N69 C117 1.172(12) . ?
N70 C118 1.173(12) . ?
N71 C119 1.172(15) . ?
N72 C120 1.157(12) . ?
N73 C121 1.112(18) . ?
N74 C122 1.23(3) . ?
N75 C123 1.159(19) . ?
N76 C124 1.129(12) . ?
C1 C2 1.434(14) . ?
C2 C3 1.348(16) . ?
C3 C4 1.328(16) . ?
C4 C5 1.387(12) . ?
C5 C6 1.483(13) . ?
C7 C8 1.489(10) . ?
C9 C10 1.475(10) . ?
C10 C11 1.377(10) . ?
C11 C12 1.373(11) . ?
C12 C13 1.381(12) . ?
C13 C14 1.390(12) . ?
C15 C16 1.391(12) . ?
C16 C17 1.360(13) . ?
C17 C18 1.381(12) . ?
C18 C19 1.377(11) . ?
C19 C20 1.484(10) . ?
C21 C22 1.502(10) . ?
C23 C24 1.489(11) . ?
C24 C25 1.362(11) . ?
C25 C26 1.396(13) . ?
C26 C27 1.346(15) . ?
C27 C28 1.369(13) . ?
C29 C30 1.391(11) . ?
C30 C31 1.348(12) . ?
C31 C32 1.394(13) . ?
C32 C33 1.372(11) . ?
C33 C34 1.489(11) . ?
C35 C36 1.485(11) . ?
C37 C38 1.463(13) . ?
C38 C39 1.382(12) . ?
C39 C40 1.365(15) . ?
C40 C41 1.339(16) . ?
C41 C42 1.408(12) . ?
C43 C44 1.368(15) . ?
C44 C45 1.352(19) . ?
C45 C46 1.413(18) . ?
C46 C47 1.378(13) . ?
C47 C48 1.507(13) . ?
C49 C50 1.522(10) . ?
C51 C52 1.497(11) . ?
C52 C53 1.376(12) . ?
C53 C54 1.400(14) . ?
C54 C55 1.378(15) . ?
C55 C56 1.349(13) . ?
C57 C58 1.365(13) . ?
C58 C59 1.392(15) . ?
C59 C60 1.360(13) . ?
C60 C61 1.393(12) . ?
C61 C62 1.496(11) . ?
C63 C64 1.511(9) . ?
C65 C66 1.488(11) . ?
C66 C67 1.381(10) . ?
C67 C68 1.360(13) . ?
C68 C69 1.366(14) . ?
C69 C70 1.389(11) . ?
C71 C72 1.359(12) . ?
C72 C73 1.396(13) . ?
C73 C74 1.370(12) . ?
C74 C75 1.377(11) . ?
C75 C76 1.478(11) . ?
C77 C78 1.510(10) . ?
C79 C80 1.508(11) . ?
C80 C81 1.371(11) . ?
C81 C82 1.380(13) . ?
C82 C83 1.358(14) . ?
C83 C84 1.392(11) . ?
C85 C86 1.390(12) . ?
C86 C87 1.358(14) . ?
C87 C88 1.380(13) . ?
C88 C89 1.375(11) . ?
C89 C90 1.468(11) . ?
C91 C92 1.497(9) . ?
C93 C94 1.469(11) . ?
C94 C95 1.415(11) . ?
C95 C96 1.386(14) . ?
C96 C97 1.370(16) . ?
C97 C98 1.396(13) . ?
C99 C100 1.365(15) . ?
C100 C101 1.375(19) . ?
C101 C102 1.376(16) . ?
C102 C103 1.370(12) . ?
C103 C104 1.477(13) . ?
C105 C106 1.492(11) . ?
C107 C108 1.477(11) . ?
C108 C109 1.368(11) . ?
C109 C110 1.387(14) . ?
C110 C111 1.368(14) . ?
C111 C112 1.377(13) . ?
